data_4108314
loop_
_publ_author_name
'Alexander J. M. Miller'
'Jay A. Labinger'
'John E. Bercaw'

_publ_section_title
;
 Reductive Coupling of Carbon Monoxide in a Rhenium Carbonyl Complex with
 Pendant Lewis Acids
;
_journal_name_full 'Journal of the American Chemical Society'
_journal_page_first 11874
_journal_page_last 11875
_journal_paper_doi 10.1021/ja805108z
_journal_volume 130
_journal_year 2008
_chemical_formula_moiety 'C64 H91 B2 Na O8 P2 Re'
_chemical_formula_sum 'C64 H91 B2 Na O8 P2 Re'
_chemical_formula_weight 1281.12
_chemical_name_systematic
;

 ?

;
_space_group_IT_number 2
_symmetry_cell_setting triclinic
_symmetry_space_group_name_Hall '-P 1'
_symmetry_space_group_name_H-M 'P -1'
_atom_sites_solution_hydrogens geom
_atom_sites_solution_primary direct
_atom_sites_solution_secondary difmap
_audit_creation_method SHELXL-97
_cell_angle_alpha 81.125(2)
_cell_angle_beta 81.140(2)
_cell_angle_gamma 67.210(2)
_cell_formula_units_Z 2
_cell_length_a 11.5211(5)
_cell_length_b 12.3378(5)
_cell_length_c 23.1407(8)
_cell_measurement_reflns_used 9639
_cell_measurement_temperature 100(2)
_cell_measurement_theta_max 50.14
_cell_measurement_theta_min 2.21
_cell_volume 2980.1(2)
_computing_cell_refinement 'Bruker SAINT-Plus v7.34A'
_computing_data_collection 'Bruker APEX2 v2.1-0'
_computing_data_reduction 'Bruker SAINT-Plus v7.34A'
_computing_molecular_graphics 'Bruker XP v5.1'
_computing_publication_material 'Bruker XCIF 2008'
_computing_structure_refinement 'SHELXL-97 (Sheldrick, 2008)'
_computing_structure_solution 'SIR92 - A. Altomare, et al., J. Appl. Crystallogr. 1993, 26, 343-350.'
_diffrn_ambient_temperature 100(2)
_diffrn_measured_fraction_theta_full 0.893
_diffrn_measured_fraction_theta_max 0.893
_diffrn_measurement_device_type 'Bruker KAPPA APEX II'
_diffrn_measurement_method '\w scans; 28 settings'
_diffrn_radiation_monochromator graphite
_diffrn_radiation_source 'fine-focus sealed tube'
_diffrn_radiation_type MoK\a
_diffrn_radiation_wavelength 0.71073
_diffrn_reflns_av_R_equivalents 0.0450
_diffrn_reflns_av_sigmaI/netI 0.0477
_diffrn_reflns_limit_h_max 24
_diffrn_reflns_limit_h_min -23
_diffrn_reflns_limit_k_max 26
_diffrn_reflns_limit_k_min -26
_diffrn_reflns_limit_l_max 49
_diffrn_reflns_limit_l_min -48
_diffrn_reflns_number 269026
_diffrn_reflns_theta_full 52.54
_diffrn_reflns_theta_max 52.54
_diffrn_reflns_theta_min 1.93
_exptl_absorpt_coefficient_mu 2.154
_exptl_absorpt_correction_T_max 0.7504
_exptl_absorpt_correction_T_min 0.5794
_exptl_absorpt_correction_type multi-scan
_exptl_absorpt_process_details 'SADABS, Bruker-AXS, Madison, WI'
_exptl_crystal_colour 'Pale yellow'
_exptl_crystal_density_diffrn 1.428
_exptl_crystal_density_meas 0
_exptl_crystal_description Plate
_exptl_crystal_F_000 1330
_exptl_crystal_size_max 0.33
_exptl_crystal_size_mid 0.31
_exptl_crystal_size_min 0.09
_refine_diff_density_max 5.337
_refine_diff_density_min -3.097
_refine_diff_density_rms 0.145
_refine_ls_extinction_method none
_refine_ls_goodness_of_fit_ref 1.696
_refine_ls_hydrogen_treatment Riding
_refine_ls_matrix_type 'Full matrix'
_refine_ls_number_parameters 833
_refine_ls_number_reflns 62112
_refine_ls_number_restraints 15
_refine_ls_restrained_S_all 1.706
_refine_ls_R_factor_all 0.0691
_refine_ls_R_factor_gt 0.0440
_refine_ls_shift/su_max 0.014
_refine_ls_shift/su_mean 0.000
_refine_ls_structure_factor_coef Fsqd
_refine_ls_weighting_details w=1/s^2^(Fo^2^)
_refine_ls_weighting_scheme sigma
_refine_ls_wR_factor_gt 0.0574
_refine_ls_wR_factor_ref 0.0590
_reflns_number_gt 47581
_reflns_number_total 62112
_reflns_threshold_expression >2sigma(I)
_cod_data_source_file ja805108z_si_003.cif
_cod_data_source_block ajmm29
_cod_depositor_comments
;
The following automatic conversions were performed:

'_atom_sites_solution_primary' value 'direct methods' was changed to
'direct'.

'_atom_sites_solution_secondary' value 'Difference Fourier map' was
changed to 'difmap'.

'_atom_sites_solution_hydrogens' value 'Geometric positions' was
changed to 'geom'.

Automatic conversion script
Id: cif_fix_values 6452 2018-10-05 10:23:21Z andrius 
;
_cod_database_code 4108314

loop_
_symmetry_equiv_pos_as_xyz
'x, y, z'
'-x, -y, -z'

loop_
_atom_site_label
_atom_site_type_symbol
_atom_site_fract_x
_atom_site_fract_y
_atom_site_fract_z
_atom_site_U_iso_or_equiv
_atom_site_adp_type
_atom_site_occupancy
_atom_site_symmetry_multiplicity
_atom_site_calc_flag
_atom_site_refinement_flags
_atom_site_disorder_assembly
_atom_site_disorder_group
Re1 Re 0.692766(4) 0.488463(3) 0.694640(2) 0.01338(1) Uani 1 1 d . . .
P1 P 0.88465(2) 0.53030(2) 0.676937(10) 0.01410(4) Uani 1 1 d . . .
P2 P 0.50939(2) 0.43351(2) 0.711943(10) 0.01451(4) Uani 1 1 d . . .
O1 O 0.77651(8) 0.33531(8) 0.58957(4) 0.02595(16) Uani 1 1 d . . .
O2 O 0.83118(9) 0.27961(7) 0.77931(4) 0.02706(16) Uani 1 1 d . C .
O3 O 0.63698(7) 0.67490(7) 0.78941(3) 0.01933(13) Uani 1 1 d . . .
O4 O 0.56323(6) 0.65939(6) 0.65295(3) 0.01510(11) Uani 1 1 d . . .
B1 B 0.74223(11) 0.62197(10) 0.83424(5) 0.01843(18) Uani 1 1 d . . .
B2 B 0.45254(10) 0.68923(9) 0.61328(4) 0.01548(16) Uani 1 1 d . . .
C1 C 0.74437(9) 0.39266(9) 0.62802(4) 0.01751(16) Uani 1 1 d . . .
C2 C 0.77950(10) 0.35983(9) 0.74543(4) 0.01903(16) Uani 1 1 d . . .
C3 C 0.53144(9) 0.71769(9) 0.70492(4) 0.01755(16) Uani 1 1 d . . .
H3A H 0.4428 0.7317 0.7213 0.021 Uiso 1 1 calc R . .
H3B H 0.5433 0.7941 0.6973 0.021 Uiso 1 1 calc R . .
C4 C 0.62380(9) 0.63092(9) 0.74581(4) 0.01585(15) Uani 1 1 d . . .
C5 C 0.61898(11) 0.81974(9) 0.88075(5) 0.02339(19) Uani 1 1 d . . .
H5A H 0.6277 0.8877 0.8949 0.028 Uiso 1 1 calc R . .
H5B H 0.5632 0.8514 0.8487 0.028 Uiso 1 1 calc R . .
C6 C 0.55428(12) 0.76020(11) 0.93131(5) 0.0282(2) Uani 1 1 d . . .
H6A H 0.4643 0.8125 0.9383 0.034 Uiso 1 1 calc R . .
H6B H 0.5945 0.7511 0.9675 0.034 Uiso 1 1 calc R . .
C7 C 0.56120(12) 0.63851(11) 0.91969(5) 0.0261(2) Uani 1 1 d . . .
H7A H 0.4973 0.6504 0.8928 0.031 Uiso 1 1 calc R . .
H7B H 0.5379 0.5977 0.9573 0.031 Uiso 1 1 calc R . .
C8 C 0.69112(11) 0.55706(9) 0.89288(5) 0.02204(18) Uani 1 1 d . . .
H8 H 0.6808 0.4865 0.8816 0.026 Uiso 1 1 calc R . .
C9 C 0.79339(13) 0.51274(10) 0.93614(5) 0.0287(2) Uani 1 1 d . . .
H9A H 0.8692 0.4506 0.9188 0.034 Uiso 1 1 calc R . .
H9B H 0.7612 0.4760 0.9729 0.034 Uiso 1 1 calc R . .
C10 C 0.83322(14) 0.60990(11) 0.95170(6) 0.0320(3) Uani 1 1 d . . .
H10A H 0.7689 0.6538 0.9820 0.038 Uiso 1 1 calc R . .
H10B H 0.9143 0.5712 0.9694 0.038 Uiso 1 1 calc R . .
C11 C 0.84930(12) 0.69938(10) 0.89983(5) 0.0262(2) Uani 1 1 d . . .
H11A H 0.9343 0.6640 0.8785 0.031 Uiso 1 1 calc R . .
H11B H 0.8465 0.7703 0.9159 0.031 Uiso 1 1 calc R . .
C12 C 0.75016(10) 0.73912(9) 0.85533(4) 0.01997(17) Uani 1 1 d . . .
H12 H 0.7792 0.7840 0.8202 0.024 Uiso 1 1 calc R . .
C13 C 0.87397(10) 0.53731(9) 0.80084(4) 0.01984(17) Uani 1 1 d . . .
H13A H 0.9428 0.5190 0.8260 0.024 Uiso 1 1 calc R . .
H13B H 0.8660 0.4618 0.7968 0.024 Uiso 1 1 calc R . .
C14 C 0.91305(9) 0.58943(9) 0.73931(4) 0.01875(16) Uani 1 1 d . . .
H14A H 1.0044 0.5750 0.7364 0.023 Uiso 1 1 calc R . .
H14B H 0.8664 0.6761 0.7358 0.023 Uiso 1 1 calc R . .
C15 C 1.02373(9) 0.39586(9) 0.66500(5) 0.01926(17) Uani 1 1 d . . .
C16 C 1.10744(12) 0.33959(11) 0.70727(6) 0.0310(2) Uani 1 1 d . . .
H16 H 1.0936 0.3713 0.7437 0.037 Uiso 1 1 calc R . .
C17 C 1.21213(15) 0.23619(14) 0.69621(8) 0.0475(4) Uani 1 1 d . . .
H17 H 1.2698 0.1988 0.7250 0.057 Uiso 1 1 calc R . .
C18 C 1.23198(15) 0.18842(13) 0.64397(8) 0.0463(4) Uani 1 1 d . . .
H18 H 1.3026 0.1178 0.6369 0.056 Uiso 1 1 calc R . .
C19 C 1.14906(12) 0.24331(13) 0.60177(7) 0.0371(3) Uani 1 1 d . . .
H19 H 1.1630 0.2104 0.5656 0.045 Uiso 1 1 calc R . .
C20 C 1.04516(11) 0.34661(11) 0.61197(6) 0.0275(2) Uani 1 1 d . . .
H20 H 0.9885 0.3839 0.5828 0.033 Uiso 1 1 calc R . .
C21 C 0.91378(9) 0.63607(9) 0.61762(4) 0.01832(16) Uani 1 1 d . . .
C22 C 0.81710(10) 0.74643(10) 0.60929(5) 0.02309(19) Uani 1 1 d . . .
H22 H 0.7368 0.7611 0.6314 0.028 Uiso 1 1 calc R . .
C23 C 0.83668(12) 0.83554(11) 0.56901(6) 0.0282(2) Uani 1 1 d . . .
H23 H 0.7706 0.9110 0.5643 0.034 Uiso 1 1 calc R . .
C24 C 0.95278(13) 0.81392(13) 0.53574(5) 0.0311(3) Uani 1 1 d . . .
H24 H 0.9662 0.8743 0.5080 0.037 Uiso 1 1 calc R . .
C25 C 1.04888(12) 0.70444(13) 0.54305(6) 0.0320(3) Uani 1 1 d . . .
H25 H 1.1281 0.6894 0.5199 0.038 Uiso 1 1 calc R . .
C26 C 1.03038(11) 0.61586(11) 0.58417(5) 0.0257(2) Uani 1 1 d . . .
H26 H 1.0975 0.5413 0.5894 0.031 Uiso 1 1 calc R . .
C27 C 0.62130(10) 0.68218(9) 0.52376(4) 0.02053(17) Uani 1 1 d . . .
H27A H 0.6542 0.6524 0.4848 0.025 Uiso 1 1 calc R . .
H27B H 0.6920 0.6493 0.5488 0.025 Uiso 1 1 calc R . .
C28 C 0.57846(11) 0.81763(10) 0.51594(5) 0.02176(18) Uani 1 1 d . . .
H28A H 0.5317 0.8485 0.4807 0.026 Uiso 1 1 calc R . .
H28B H 0.6546 0.8385 0.5084 0.026 Uiso 1 1 calc R . .
C29 C 0.49400(10) 0.87988(9) 0.56859(5) 0.02065(17) Uani 1 1 d . . .
H29A H 0.4524 0.9650 0.5555 0.025 Uiso 1 1 calc R . .
H29B H 0.5487 0.8731 0.5991 0.025 Uiso 1 1 calc R . .
C30 C 0.39084(10) 0.83195(9) 0.59687(4) 0.01781(16) Uani 1 1 d . . .
H30 H 0.3513 0.8695 0.6340 0.021 Uiso 1 1 calc R . .
C31 C 0.28597(10) 0.86132(9) 0.55605(5) 0.02019(17) Uani 1 1 d . . .
H31A H 0.2149 0.8424 0.5788 0.024 Uiso 1 1 calc R . .
H31B H 0.2539 0.9474 0.5438 0.024 Uiso 1 1 calc R . .
C32 C 0.32721(10) 0.79580(9) 0.50058(5) 0.02068(17) Uani 1 1 d . . .
H32A H 0.3733 0.8359 0.4711 0.025 Uiso 1 1 calc R . .
H32B H 0.2505 0.8021 0.4838 0.025 Uiso 1 1 calc R . .
C33 C 0.41210(10) 0.66405(9) 0.51070(4) 0.01983(17) Uani 1 1 d . . .
H33A H 0.4524 0.6356 0.4721 0.024 Uiso 1 1 calc R . .
H33B H 0.3578 0.6191 0.5278 0.024 Uiso 1 1 calc R . .
C34 C 0.51715(9) 0.63562(8) 0.55132(4) 0.01624(15) Uani 1 1 d . . .
H34 H 0.5573 0.5477 0.5594 0.019 Uiso 1 1 calc R . .
C35 C 0.34983(9) 0.63365(9) 0.64860(4) 0.01735(15) Uani 1 1 d . . .
H35A H 0.3239 0.6622 0.6880 0.021 Uiso 1 1 calc R . .
H35B H 0.2735 0.6640 0.6272 0.021 Uiso 1 1 calc R . .
C36 C 0.39896(9) 0.49789(9) 0.65601(4) 0.01770(16) Uani 1 1 d . . .
H36A H 0.4418 0.4680 0.6180 0.021 Uiso 1 1 calc R . .
H36B H 0.3263 0.4723 0.6671 0.021 Uiso 1 1 calc R . .
C37 C 0.40918(10) 0.46317(10) 0.78141(4) 0.02078(18) Uani 1 1 d . . .
C38 C 0.28222(12) 0.47826(16) 0.78718(6) 0.0390(3) Uani 1 1 d . . .
H38 H 0.2438 0.4786 0.7536 0.047 Uiso 1 1 calc R . .
C39 C 0.21124(14) 0.4928(2) 0.84131(7) 0.0558(5) Uani 1 1 d . . .
H39 H 0.1244 0.5034 0.8445 0.067 Uiso 1 1 calc R . .
C40 C 0.26473(15) 0.49212(17) 0.89058(6) 0.0455(4) Uani 1 1 d . . .
H40 H 0.2155 0.5016 0.9277 0.055 Uiso 1 1 calc R . .
C41 C 0.39022(16) 0.47764(17) 0.88565(5) 0.0442(4) Uani 1 1 d . . .
H41 H 0.4279 0.4766 0.9196 0.053 Uiso 1 1 calc R . .
C42 C 0.46232(13) 0.46445(15) 0.83120(5) 0.0345(3) Uani 1 1 d . . .
H42 H 0.5484 0.4563 0.8281 0.041 Uiso 1 1 calc R . .
C43 C 0.54597(9) 0.27427(9) 0.71373(4) 0.01751(16) Uani 1 1 d . . .
C44 C 0.55298(12) 0.22334(10) 0.66307(5) 0.0271(2) Uani 1 1 d . . .
H44 H 0.5385 0.2715 0.6267 0.033 Uiso 1 1 calc R . .
C45 C 0.58095(14) 0.10270(11) 0.66506(6) 0.0319(3) Uani 1 1 d . . .
H45 H 0.5855 0.0693 0.6300 0.038 Uiso 1 1 calc R . .
C46 C 0.60213(12) 0.03125(11) 0.71732(6) 0.0285(2) Uani 1 1 d . . .
H46 H 0.6202 -0.0510 0.7186 0.034 Uiso 1 1 calc R . .
C47 C 0.59678(16) 0.08038(12) 0.76789(6) 0.0356(3) Uani 1 1 d . . .
H47 H 0.6123 0.0316 0.8041 0.043 Uiso 1 1 calc R . .
C48 C 0.56868(14) 0.20103(11) 0.76604(5) 0.0309(2) Uani 1 1 d . . .
H48 H 0.5650 0.2338 0.8011 0.037 Uiso 1 1 calc R . .
Na1 Na 1.01154(6) 0.12071(7) 0.81191(3) 0.04912(17) Uani 1 1 d . . .
O5A O 0.87481(10) 0.10717(11) 0.89779(5) 0.0437(3) Uani 1 1 d . A .
C51A C 0.8097(2) 0.2137(2) 0.92510(12) 0.0702(6) Uani 1 1 d . . .
H51A H 0.8652 0.2240 0.9507 0.084 Uiso 0.412(9) 1 calc PR A 5
H51B H 0.7874 0.2822 0.8947 0.084 Uiso 0.412(9) 1 calc PR A 5
H51C H 0.8301 0.2797 0.9019 0.084 Uiso 0.588(9) 1 d PR A 6
H51D H 0.8339 0.2042 0.9653 0.084 Uiso 0.588(9) 1 d PR A 6
C52A C 0.7024(5) 0.2081(5) 0.9577(3) 0.0528(15) Uani 0.412(9) 1 d P A 5
H52A H 0.6349 0.2878 0.9586 0.063 Uiso 0.412(9) 1 calc PR A 5
H52B H 0.7195 0.1742 0.9986 0.063 Uiso 0.412(9) 1 calc PR A 5
C52B C 0.6702(3) 0.2371(3) 0.9267(2) 0.0509(12) Uani 0.588(9) 1 d P A 6
H52C H 0.6229 0.2736 0.9627 0.061 Uiso 0.588(9) 1 calc PR A 6
H52D H 0.6347 0.2909 0.8920 0.061 Uiso 0.588(9) 1 calc PR A 6
C53A C 0.6623(2) 0.1261(2) 0.92627(10) 0.0625(5) Uani 1 1 d . . .
H53A H 0.6291 0.0742 0.9551 0.075 Uiso 0.412(9) 1 calc PR A 5
H53B H 0.5979 0.1728 0.8990 0.075 Uiso 0.412(9) 1 calc PR A 5
H53C H 0.5898 0.1339 0.9058 0.075 Uiso 0.588(9) 1 d PR A 6
H53D H 0.6532 0.0882 0.9668 0.075 Uiso 0.588(9) 1 d PR A 6
C54A C 0.7851(2) 0.05626(18) 0.89364(11) 0.0638(6) Uani 1 1 d . A .
H54A H 0.8152 -0.0272 0.9110 0.077 Uiso 1 1 calc R . .
H54B H 0.7736 0.0584 0.8519 0.077 Uiso 1 1 calc R . .
O6A O 0.98477(12) 0.03226(9) 0.73618(6) 0.0464(3) Uani 1 1 d . B .
C55A C 0.92320(12) 0.10086(11) 0.68549(6) 0.0300(2) Uani 1 1 d D . .
H55A H 0.9584 0.1623 0.6698 0.036 Uiso 0.355(6) 1 calc PR B 7
H55B H 0.8314 0.1406 0.6968 0.036 Uiso 0.355(6) 1 calc PR B 7
H55C H 0.9497 0.1687 0.6721 0.036 Uiso 0.645(6) 1 d PR B 8
H55D H 0.8300 0.1306 0.6943 0.036 Uiso 0.645(6) 1 d PR B 8
C56A C 0.9443(10) 0.0198(8) 0.6393(5) 0.0355(18) Uani 0.355(6) 1 d PD B 7
H56A H 1.0198 0.0161 0.6114 0.043 Uiso 0.355(6) 1 calc PR B 7
H56B H 0.8695 0.0444 0.6172 0.043 Uiso 0.355(6) 1 calc PR B 7
C57A C 0.9645(7) -0.0971(9) 0.6769(4) 0.0333(17) Uani 0.355(6) 1 d PD B 7
H57A H 1.0468 -0.1579 0.6641 0.040 Uiso 0.355(6) 1 calc PR B 7
H57B H 0.8962 -0.1253 0.6741 0.040 Uiso 0.355(6) 1 calc PR B 7
C58A C 0.9625(5) -0.0709(3) 0.74341(17) 0.0306(10) Uani 0.355(6) 1 d PD B 7
H58A H 0.8793 -0.0607 0.7660 0.037 Uiso 0.355(6) 1 calc PR B 7
H58B H 1.0294 -0.1359 0.7640 0.037 Uiso 0.355(6) 1 calc PR B 7
C56B C 0.9669(7) 0.0145(5) 0.6399(2) 0.0454(14) Uani 0.645(6) 1 d PD B 8
H56C H 1.0440 0.0184 0.6155 0.055 Uiso 0.645(6) 1 calc PR B 8
H56D H 0.9000 0.0308 0.6140 0.055 Uiso 0.645(6) 1 calc PR B 8
C57B C 0.9945(6) -0.1055(5) 0.6757(3) 0.0560(15) Uani 0.645(6) 1 d PD B 8
H57C H 0.9159 -0.1212 0.6883 0.067 Uiso 0.645(6) 1 calc PR B 8
H57D H 1.0550 -0.1697 0.6529 0.067 Uiso 0.645(6) 1 calc PR B 8
C58B C 1.0438(4) -0.0952(2) 0.72079(15) 0.0507(11) Uani 0.645(6) 1 d PD B 8
H58C H 1.1364 -0.1181 0.7114 0.061 Uiso 0.645(6) 1 calc PR B 8
H58D H 1.0283 -0.1488 0.7549 0.061 Uiso 0.645(6) 1 calc PR B 8
O7A O 1.1431(2) 0.2058(2) 0.85903(14) 0.0453(7) Uani 0.510(3) 1 d P C 3
C59A C 1.2796(3) 0.1614(3) 0.84507(18) 0.0484(8) Uani 0.510(3) 1 d P C 3
H59A H 1.3057 0.2187 0.8168 0.058 Uiso 0.510(3) 1 calc PR C 3
H59B H 1.3098 0.0852 0.8280 0.058 Uiso 0.510(3) 1 calc PR C 3
C60A C 1.3317(5) 0.1454(6) 0.9042(3) 0.0703(17) Uani 0.510(3) 1 d P C 3
H60A H 1.4057 0.0703 0.9083 0.084 Uiso 0.510(3) 1 calc PR C 3
H60B H 1.3578 0.2115 0.9076 0.084 Uiso 0.510(3) 1 calc PR C 3
C61A C 1.2264(6) 0.1439(5) 0.9494(2) 0.0682(16) Uani 0.510(3) 1 d P C 3
H61A H 1.2255 0.0633 0.9593 0.082 Uiso 0.510(3) 1 calc PR C 3
H61B H 1.2316 0.1744 0.9857 0.082 Uiso 0.510(3) 1 calc PR C 3
C62A C 1.1149(4) 0.2231(4) 0.9201(2) 0.0614(11) Uani 0.510(3) 1 d P C 3
H62A H 1.0398 0.2040 0.9369 0.074 Uiso 0.510(3) 1 calc PR C 3
H62B H 1.0969 0.3064 0.9255 0.074 Uiso 0.510(3) 1 calc PR C 3
O7B O 1.1194(2) 0.1624(2) 0.87879(11) 0.0351(5) Uani 0.490(3) 1 d P C 4
C59B C 1.1667(3) 0.2568(3) 0.87280(16) 0.0416(8) Uani 0.490(3) 1 d P C 4
H59C H 1.1114 0.3200 0.8975 0.050 Uiso 0.490(3) 1 calc PR C 4
H59D H 1.1711 0.2914 0.8313 0.050 Uiso 0.490(3) 1 calc PR C 4
C60B C 1.2967(4) 0.1995(4) 0.8933(2) 0.0456(9) Uani 0.490(3) 1 d P C 4
H60C H 1.3612 0.1682 0.8602 0.055 Uiso 0.490(3) 1 calc PR C 4
H60D H 1.3187 0.2567 0.9106 0.055 Uiso 0.490(3) 1 calc PR C 4
C61B C 1.2889(6) 0.1040(4) 0.9374(4) 0.0620(16) Uani 0.490(3) 1 d P C 4
H61C H 1.2846 0.1254 0.9774 0.074 Uiso 0.490(3) 1 calc PR C 4
H61D H 1.3640 0.0307 0.9315 0.074 Uiso 0.490(3) 1 calc PR C 4
C62B C 1.1702(4) 0.0864(4) 0.92972(16) 0.0539(10) Uani 0.490(3) 1 d P C 4
H62C H 1.1898 0.0029 0.9242 0.065 Uiso 0.490(3) 1 calc PR C 4
H62D H 1.1082 0.1069 0.9649 0.065 Uiso 0.490(3) 1 calc PR C 4
O8A O 1.14214(18) -0.09388(18) 0.84089(9) 0.0296(4) Uani 0.518(3) 1 d P C 1
C64A C 1.3159(3) -0.0537(3) 0.78694(14) 0.0386(6) Uani 0.518(3) 1 d P C 1
H64A H 1.4075 -0.0867 0.7760 0.058 Uiso 0.518(3) 1 calc PR C 1
H64B H 1.2943 0.0162 0.8076 0.058 Uiso 0.518(3) 1 calc PR C 1
H64C H 1.2718 -0.0313 0.7514 0.058 Uiso 0.518(3) 1 calc PR C 1
C65A C 1.2764(3) -0.1443(3) 0.82631(16) 0.0355(7) Uani 0.518(3) 1 d P C 1
H65A H 1.2992 -0.2159 0.8060 0.043 Uiso 0.518(3) 1 calc PR C 1
H65B H 1.3200 -0.1671 0.8625 0.043 Uiso 0.518(3) 1 calc PR C 1
C66A C 1.0893(3) -0.1775(2) 0.86903(13) 0.0341(6) Uani 0.518(3) 1 d P C 1
H66A H 1.1291 -0.2509 0.8493 0.041 Uiso 0.518(3) 1 calc PR C 1
H66B H 0.9976 -0.1455 0.8646 0.041 Uiso 0.518(3) 1 calc PR C 1
C67A C 1.1075(3) -0.2070(3) 0.93383(14) 0.0437(7) Uani 0.518(3) 1 d P C 1
H67A H 1.0709 -0.2659 0.9509 0.066 Uiso 0.518(3) 1 calc PR C 1
H67B H 1.0654 -0.1352 0.9539 0.066 Uiso 0.518(3) 1 calc PR C 1
H67C H 1.1982 -0.2390 0.9386 0.066 Uiso 0.518(3) 1 calc PR C 1
O8B O 1.1616(3) -0.0412(3) 0.83759(15) 0.0534(8) Uani 0.482(3) 1 d P C 2
C64B C 1.1700(5) -0.0989(3) 0.8935(2) 0.0665(14) Uani 0.482(3) 1 d P C 2
H64D H 1.0897 -0.0640 0.9185 0.080 Uiso 0.482(3) 1 calc PR C 2
H64E H 1.2392 -0.0920 0.9114 0.080 Uiso 0.482(3) 1 calc PR C 2
C65B C 1.1960(4) -0.2256(4) 0.8884(2) 0.0590(11) Uani 0.482(3) 1 d P C 2
H65C H 1.1164 -0.2408 0.8941 0.071 Uiso 0.482(3) 1 calc PR C 2
H65D H 1.2529 -0.2784 0.9175 0.071 Uiso 0.482(3) 1 calc PR C 2
C66B C 1.2596(4) -0.2435(3) 0.82579(19) 0.0534(10) Uani 0.482(3) 1 d P C 2
H66C H 1.2113 -0.2705 0.8032 0.064 Uiso 0.482(3) 1 calc PR C 2
H66D H 1.3470 -0.3028 0.8261 0.064 Uiso 0.482(3) 1 calc PR C 2
C67B C 1.2599(4) -0.1208(4) 0.7988(3) 0.0552(11) Uani 0.482(3) 1 d P C 2
H67D H 1.3432 -0.1157 0.7997 0.066 Uiso 0.482(3) 1 calc PR C 2
H67E H 1.2381 -0.1031 0.7578 0.066 Uiso 0.482(3) 1 calc PR C 2

loop_
_atom_site_aniso_label
_atom_site_aniso_U_11
_atom_site_aniso_U_22
_atom_site_aniso_U_33
_atom_site_aniso_U_23
_atom_site_aniso_U_13
_atom_site_aniso_U_12
Re1 0.01405(1) 0.01845(2) 0.00964(1) -0.00290(1) 0.00043(1) -0.00830(1)
P1 0.01342(9) 0.01840(10) 0.01246(9) -0.00454(8) 0.00001(7) -0.00748(8)
P2 0.01534(10) 0.02028(10) 0.00988(9) -0.00082(7) 0.00001(7) -0.00952(8)
O1 0.0228(3) 0.0355(4) 0.0221(4) -0.0149(3) 0.0018(3) -0.0108(3)
O2 0.0315(4) 0.0254(4) 0.0259(4) 0.0041(3) -0.0098(3) -0.0124(3)
O3 0.0196(3) 0.0241(3) 0.0128(3) -0.0067(2) -0.0034(2) -0.0042(3)
O4 0.0166(3) 0.0198(3) 0.0108(2) -0.0034(2) -0.0012(2) -0.0081(2)
B1 0.0210(5) 0.0198(4) 0.0140(4) -0.0049(3) -0.0050(4) -0.0048(4)
B2 0.0164(4) 0.0193(4) 0.0121(4) -0.0010(3) -0.0029(3) -0.0078(3)
C1 0.0154(4) 0.0240(4) 0.0157(4) -0.0039(3) -0.0005(3) -0.0098(3)
C2 0.0200(4) 0.0230(4) 0.0172(4) -0.0033(3) -0.0013(3) -0.0112(3)
C3 0.0185(4) 0.0209(4) 0.0135(3) -0.0047(3) -0.0028(3) -0.0060(3)
C4 0.0154(4) 0.0224(4) 0.0108(3) -0.0036(3) 0.0003(3) -0.0080(3)
C5 0.0294(5) 0.0185(4) 0.0203(4) -0.0057(3) -0.0030(4) -0.0053(4)
C6 0.0349(6) 0.0284(5) 0.0197(5) -0.0092(4) 0.0028(4) -0.0094(4)
C7 0.0333(6) 0.0293(5) 0.0175(4) -0.0051(4) 0.0015(4) -0.0141(4)
C8 0.0311(5) 0.0207(4) 0.0164(4) -0.0033(3) -0.0053(4) -0.0103(4)
C9 0.0429(7) 0.0231(5) 0.0213(5) 0.0001(4) -0.0136(5) -0.0109(5)
C10 0.0469(7) 0.0262(5) 0.0258(5) -0.0022(4) -0.0211(5) -0.0105(5)
C11 0.0316(5) 0.0235(5) 0.0266(5) -0.0065(4) -0.0111(4) -0.0091(4)
C12 0.0252(5) 0.0194(4) 0.0154(4) -0.0035(3) -0.0035(3) -0.0073(3)
C13 0.0211(4) 0.0210(4) 0.0165(4) -0.0056(3) -0.0058(3) -0.0041(3)
C14 0.0176(4) 0.0218(4) 0.0189(4) -0.0073(3) -0.0034(3) -0.0071(3)
C15 0.0171(4) 0.0207(4) 0.0211(4) -0.0080(3) 0.0034(3) -0.0081(3)
C16 0.0286(5) 0.0283(5) 0.0245(5) -0.0055(4) -0.0004(4) 0.0020(4)
C17 0.0398(7) 0.0361(7) 0.0405(8) -0.0029(6) 0.0005(6) 0.0121(6)
C18 0.0364(7) 0.0301(6) 0.0583(10) -0.0167(6) 0.0141(7) 0.0004(5)
C19 0.0272(6) 0.0408(7) 0.0479(8) -0.0298(6) 0.0163(5) -0.0157(5)
C20 0.0194(4) 0.0382(6) 0.0304(5) -0.0201(5) 0.0070(4) -0.0141(4)
C21 0.0178(4) 0.0260(4) 0.0159(4) -0.0025(3) -0.0008(3) -0.0135(3)
C22 0.0205(4) 0.0273(5) 0.0243(5) 0.0004(4) -0.0014(4) -0.0135(4)
C23 0.0299(5) 0.0314(6) 0.0283(5) 0.0059(4) -0.0076(4) -0.0184(5)
C24 0.0360(6) 0.0452(7) 0.0223(5) 0.0087(5) -0.0074(4) -0.0290(6)
C25 0.0291(5) 0.0496(7) 0.0234(5) 0.0006(5) 0.0036(4) -0.0254(5)
C26 0.0199(4) 0.0358(6) 0.0240(5) -0.0022(4) 0.0028(4) -0.0154(4)
C27 0.0230(4) 0.0246(4) 0.0158(4) -0.0039(3) 0.0017(3) -0.0114(4)
C28 0.0256(5) 0.0252(5) 0.0180(4) 0.0002(3) -0.0004(4) -0.0149(4)
C29 0.0248(4) 0.0195(4) 0.0203(4) -0.0010(3) -0.0045(4) -0.0107(4)
C30 0.0205(4) 0.0187(4) 0.0146(4) -0.0023(3) -0.0026(3) -0.0072(3)
C31 0.0213(4) 0.0199(4) 0.0187(4) 0.0004(3) -0.0053(3) -0.0067(3)
C32 0.0254(5) 0.0232(4) 0.0158(4) 0.0016(3) -0.0074(3) -0.0110(4)
C33 0.0268(5) 0.0222(4) 0.0140(4) -0.0017(3) -0.0051(3) -0.0119(4)
C34 0.0207(4) 0.0177(4) 0.0116(3) -0.0017(3) -0.0024(3) -0.0082(3)
C35 0.0165(4) 0.0212(4) 0.0151(4) -0.0007(3) -0.0027(3) -0.0079(3)
C36 0.0206(4) 0.0225(4) 0.0138(3) 0.0001(3) -0.0037(3) -0.0121(3)
C37 0.0206(4) 0.0311(5) 0.0136(4) -0.0042(3) 0.0023(3) -0.0136(4)
C38 0.0190(5) 0.0761(10) 0.0233(5) -0.0165(6) 0.0038(4) -0.0172(6)
C39 0.0246(6) 0.1093(16) 0.0342(7) -0.0255(9) 0.0135(5) -0.0250(8)
C40 0.0460(8) 0.0737(11) 0.0234(6) -0.0187(6) 0.0179(5) -0.0323(8)
C41 0.0573(9) 0.0822(12) 0.0151(5) -0.0119(6) 0.0075(5) -0.0514(9)
C42 0.0372(6) 0.0673(9) 0.0142(4) -0.0066(5) 0.0031(4) -0.0372(7)
C43 0.0177(4) 0.0218(4) 0.0155(4) -0.0003(3) -0.0003(3) -0.0112(3)
C44 0.0382(6) 0.0237(5) 0.0175(4) -0.0032(4) -0.0034(4) -0.0088(4)
C45 0.0435(7) 0.0250(5) 0.0267(5) -0.0069(4) -0.0049(5) -0.0101(5)
C46 0.0326(6) 0.0241(5) 0.0325(6) -0.0014(4) -0.0034(5) -0.0150(4)
C47 0.0580(9) 0.0280(6) 0.0258(6) 0.0074(4) -0.0097(6) -0.0233(6)
C48 0.0521(8) 0.0286(5) 0.0186(5) 0.0043(4) -0.0092(5) -0.0224(5)
Na1 0.0259(3) 0.0745(5) 0.0386(3) -0.0152(3) -0.0123(2) -0.0029(3)
O5A 0.0333(5) 0.0498(6) 0.0398(6) -0.0136(5) -0.0012(4) -0.0042(4)
C51A 0.0800(14) 0.0652(13) 0.0782(15) -0.0447(12) 0.0168(12) -0.0365(11)
C52A 0.041(2) 0.054(3) 0.039(3) 0.000(2) 0.0075(19) 0.0017(19)
C52B 0.0468(17) 0.0364(15) 0.051(2) -0.0046(14) 0.0188(16) -0.0042(12)
C53A 0.0560(11) 0.0891(16) 0.0488(11) -0.0011(10) 0.0006(9) -0.0386(11)
C54A 0.0777(14) 0.0444(10) 0.0778(15) -0.0256(9) -0.0016(11) -0.0271(9)
O6A 0.0637(7) 0.0327(5) 0.0503(7) 0.0066(4) -0.0331(6) -0.0201(5)
C55A 0.0275(5) 0.0275(5) 0.0316(6) -0.0027(4) -0.0050(5) -0.0061(4)
C56A 0.025(2) 0.032(3) 0.041(4) 0.008(2) -0.011(2) -0.0027(17)
C57A 0.020(2) 0.035(3) 0.049(4) -0.007(2) -0.010(2) -0.011(2)
C58A 0.037(2) 0.0247(16) 0.0311(18) -0.0027(13) -0.0019(15) -0.0133(15)
C56B 0.064(3) 0.0313(18) 0.033(2) -0.0161(15) 0.0139(19) -0.0113(18)
C57B 0.069(3) 0.0224(13) 0.057(3) -0.0094(14) 0.032(2) -0.0075(19)
C58B 0.070(2) 0.0219(9) 0.063(2) -0.0021(10) -0.0408(19) -0.0086(11)
O7A 0.0411(12) 0.0446(14) 0.0538(16) -0.0009(12) -0.0251(12) -0.0141(11)
C59A 0.0414(16) 0.0471(18) 0.058(2) -0.0048(15) -0.0132(15) -0.0156(14)
C60A 0.070(3) 0.052(3) 0.088(4) -0.010(3) -0.054(3) -0.004(3)
C61A 0.102(4) 0.055(3) 0.050(2) -0.007(2) -0.038(3) -0.020(3)
C62A 0.057(2) 0.074(3) 0.060(3) -0.009(2) -0.0045(19) -0.032(2)
O7B 0.0383(11) 0.0413(12) 0.0333(11) 0.0109(9) -0.0139(9) -0.0250(10)
C59B 0.0478(17) 0.0454(17) 0.0408(17) 0.0121(13) -0.0182(14) -0.0287(15)
C60B 0.0384(19) 0.055(2) 0.051(2) -0.0085(19) -0.0119(16) -0.0222(17)
C61B 0.069(3) 0.036(2) 0.089(4) 0.012(2) -0.054(3) -0.019(2)
C62B 0.062(2) 0.075(3) 0.0351(16) 0.0233(16) -0.0195(16) -0.042(2)
O8A 0.0278(8) 0.0205(8) 0.0368(10) 0.0008(7) 0.0019(7) -0.0081(7)
C64A 0.0303(12) 0.0452(15) 0.0419(15) -0.0127(12) 0.0091(10) -0.0176(11)
C65A 0.0226(11) 0.0376(15) 0.0359(15) -0.0001(13) 0.0012(11) -0.0027(10)
C66A 0.0338(12) 0.0283(11) 0.0368(13) 0.0042(9) 0.0014(10) -0.0126(9)
C67A 0.0554(18) 0.0399(15) 0.0362(14) 0.0004(11) 0.0023(13) -0.0225(13)
O8B 0.0471(14) 0.0308(13) 0.0712(19) -0.0225(13) -0.0214(13) 0.0096(11)
C64B 0.075(3) 0.0395(18) 0.064(3) -0.0237(18) -0.033(2) 0.0172(17)
C65B 0.055(2) 0.046(2) 0.069(3) -0.0294(19) 0.0042(19) -0.0064(16)
C66B 0.062(2) 0.0283(14) 0.056(2) -0.0142(14) -0.0150(18) 0.0054(14)
C67B 0.045(2) 0.0345(19) 0.073(3) -0.021(2) 0.003(2) 0.0019(15)

loop_
_atom_type_symbol
_atom_type_description
_atom_type_scat_dispersion_real
_atom_type_scat_dispersion_imag
_atom_type_scat_source
C C 0.0033 0.0016 'International Tables Vol C Tables 4.2.6.8 and 6.1.1.4'
H H 0.0000 0.0000 'International Tables Vol C Tables 4.2.6.8 and 6.1.1.4'
B B 0.0013 0.0007 'International Tables Vol C Tables 4.2.6.8 and 6.1.1.4'
O O 0.0106 0.0060 'International Tables Vol C Tables 4.2.6.8 and 6.1.1.4'
Na Na 0.0362 0.0249 'International Tables Vol C Tables 4.2.6.8 and 6.1.1.4'
P P 0.1023 0.0942 'International Tables Vol C Tables 4.2.6.8 and 6.1.1.4'
Re Re -1.0185 7.2310 'International Tables Vol C Tables 4.2.6.8 and 6.1.1.4'

loop_
_geom_angle_atom_site_label_1
_geom_angle_atom_site_label_2
_geom_angle_atom_site_label_3
_geom_angle
_geom_angle_publ_flag
C2 Re1 C1 92.06(4) yes
C2 Re1 C4 104.20(4) yes
C1 Re1 C4 163.20(4) yes
C2 Re1 O4 166.68(3) yes
C1 Re1 O4 100.28(3) yes
C4 Re1 O4 63.96(3) yes
C2 Re1 P2 90.89(3) yes
C1 Re1 P2 85.59(3) yes
C4 Re1 P2 98.15(3) yes
O4 Re1 P2 85.154(19) yes
C2 Re1 P1 86.43(3) yes
C1 Re1 P1 92.02(3) yes
C4 Re1 P1 84.93(3) yes
O4 Re1 P1 98.003(19) yes
P2 Re1 P1 176.349(9) yes
C15 P1 C21 102.28(5) ?
C15 P1 C14 105.54(5) ?
C21 P1 C14 98.86(5) ?
C15 P1 Re1 111.01(3) ?
C21 P1 Re1 124.10(3) ?
C14 P1 Re1 113.00(3) ?
C36 P2 C37 104.20(5) ?
C36 P2 C43 102.87(4) ?
C37 P2 C43 100.11(5) ?
C36 P2 Re1 114.66(3) ?
C37 P2 Re1 118.38(3) ?
C43 P2 Re1 114.49(3) ?
C2 O2 Na1 152.81(9) ?
C4 O3 B1 129.60(8) ?
C3 O4 B2 116.33(7) ?
C3 O4 Re1 94.52(5) ?
B2 O4 Re1 131.94(5) ?
O3 B1 C8 110.07(9) ?
O3 B1 C13 109.24(7) ?
C8 B1 C13 114.09(9) ?
O3 B1 C12 103.71(8) ?
C8 B1 C12 105.15(8) ?
C13 B1 C12 114.03(9) ?
O4 B2 C34 106.90(7) ?
O4 B2 C30 108.95(7) ?
C34 B2 C30 105.29(8) ?
O4 B2 C35 108.58(7) ?
C34 B2 C35 113.70(8) ?
C30 B2 C35 113.16(8) ?
O1 C1 Re1 178.72(10) ?
O2 C2 Re1 177.58(10) ?
O4 C3 C4 102.79(7) ?
O3 C4 C3 114.46(8) ?
O3 C4 Re1 147.27(7) ?
C3 C4 Re1 97.49(5) ?
C6 C5 C12 115.09(9) ?
C5 C6 C7 113.63(9) ?
C6 C7 C8 115.23(10) ?
C7 C8 C9 113.04(9) ?
C7 C8 B1 111.62(9) ?
C9 C8 B1 108.18(10) ?
C8 C9 C10 114.42(9) ?
C11 C10 C9 115.46(9) ?
C10 C11 C12 115.62(10) ?
C5 C12 C11 112.42(9) ?
C5 C12 B1 110.43(9) ?
C11 C12 B1 108.84(8) ?
C14 C13 B1 115.28(8) ?
C13 C14 P1 115.41(7) ?
C16 C15 C20 118.89(10) ?
C16 C15 P1 122.26(8) ?
C20 C15 P1 118.84(9) ?
C15 C16 C17 120.11(12) ?
C18 C17 C16 120.45(15) ?
C17 C18 C19 119.91(12) ?
C18 C19 C20 120.26(12) ?
C19 C20 C15 120.37(13) ?
C22 C21 C26 118.67(10) ?
C22 C21 P1 117.58(8) ?
C26 C21 P1 123.49(9) ?
C23 C22 C21 120.83(11) ?
C24 C23 C22 119.86(12) ?
C25 C24 C23 119.87(11) ?
C24 C25 C26 120.39(11) ?
C25 C26 C21 120.35(12) ?
C34 C27 C28 114.62(9) ?
C27 C28 C29 114.85(9) ?
C28 C29 C30 115.33(8) ?
C29 C30 C31 111.86(8) ?
C29 C30 B2 110.56(8) ?
C31 C30 B2 109.18(8) ?
C32 C31 C30 115.06(8) ?
C31 C32 C33 114.69(8) ?
C32 C33 C34 115.24(8) ?
C27 C34 C33 113.03(8) ?
C27 C34 B2 110.83(8) ?
C33 C34 B2 108.70(8) ?
C36 C35 B2 114.51(8) ?
C35 C36 P2 112.29(6) ?
C38 C37 C42 118.35(10) ?
C38 C37 P2 122.14(8) ?
C42 C37 P2 119.41(8) ?
C39 C38 C37 120.60(12) ?
C40 C39 C38 120.82(13) ?
C39 C40 C41 119.37(12) ?
C40 C41 C42 120.35(12) ?
C37 C42 C41 120.49(12) ?
C48 C43 C44 118.06(10) ?
C48 C43 P2 120.54(8) ?
C44 C43 P2 121.40(8) ?
C45 C44 C43 120.76(11) ?
C46 C45 C44 120.58(11) ?
C45 C46 C47 119.30(11) ?
C46 C47 C48 120.25(12) ?
C43 C48 C47 121.03(11) ?
O8B Na1 O6A 89.33(8) ?
O8B Na1 O7B 72.48(10) ?
O6A Na1 O7B 157.84(8) ?
O8B Na1 O5A 93.90(11) ?
O6A Na1 O5A 112.37(6) ?
O7B Na1 O5A 82.13(7) ?
O8B Na1 O2 170.85(10) ?
O6A Na1 O2 83.08(4) ?
O7B Na1 O2 116.02(7) ?
O5A Na1 O2 84.33(4) ?
O8B Na1 O8A 16.07(10) ?
O6A Na1 O8A 79.24(6) ?
O7B Na1 O8A 85.37(8) ?
O5A Na1 O8A 86.25(6) ?
O2 Na1 O8A 155.04(6) ?
O8B Na1 O7A 80.75(10) ?
O6A Na1 O7A 150.54(9) ?
O7B Na1 O7A 16.76(7) ?
O5A Na1 O7A 96.02(9) ?
O2 Na1 O7A 108.34(7) ?
O8A Na1 O7A 95.59(8) ?
C54A O5A C51A 107.93(14) ?
C54A O5A Na1 116.64(12) ?
C51A O5A Na1 115.79(13) ?
C52A C51A O5A 109.3(3) ?
C52A C51A C52B 32.8(2) ?
O5A C51A C52B 105.60(18) ?
C51A C52A C53A 105.2(3) ?
C53A C52B C51A 105.9(2) ?
C52B C53A C54A 103.95(19) ?
C52B C53A C52A 31.6(2) ?
C54A C53A C52A 101.8(2) ?
O5A C54A C53A 108.11(15) ?
C58A O6A C55A 105.98(19) ?
C58A O6A C58B 38.2(2) ?
C55A O6A C58B 105.45(13) ?
C58A O6A Na1 124.68(18) ?
C55A O6A Na1 121.86(8) ?
C58B O6A Na1 131.58(11) ?
O6A C55A C56A 108.9(4) ?
O6A C55A C56B 103.7(3) ?
C56A C55A C56B 9.3(6) ?
C55A C56A C57A 101.0(7) ?
C56A C57A C58A 105.7(6) ?
O6A C58A C57A 103.6(4) ?
C55A C56B C57B 104.2(4) ?
C58B C57B C56B 103.1(4) ?
C57B C58B O6A 109.9(3) ?
C62A O7A C59A 108.5(3) ?
C62A O7A Na1 119.2(3) ?
C59A O7A Na1 119.0(2) ?
O7A C59A C60A 104.5(4) ?
C61A C60A C59A 105.4(4) ?
C62A C61A C60A 102.2(4) ?
O7A C62A C61A 107.1(4) ?
C62B O7B C59B 105.4(2) ?
C62B O7B Na1 125.7(2) ?
C59B O7B Na1 128.12(19) ?
O7B C59B C60B 105.0(3) ?
C61B C60B C59B 104.7(3) ?
C60B C61B C62B 106.2(3) ?
O7B C62B C61B 107.2(3) ?
C66A O8A C65A 113.6(2) ?
C66A O8A Na1 123.64(15) ?
C65A O8A Na1 122.64(18) ?
O8A C65A C64A 108.1(3) ?
O8A C66A C67A 112.7(2) ?
C64B O8B C67B 106.9(3) ?
C64B O8B Na1 125.0(2) ?
C67B O8B Na1 127.2(3) ?
O8B C64B C65B 107.1(3) ?
C64B C65B C66B 103.7(4) ?
C65B C66B C67B 105.0(3) ?
O8B C67B C66B 102.3(4) ?

loop_
_geom_bond_atom_site_label_1
_geom_bond_atom_site_label_2
_geom_bond_distance
_geom_bond_publ_flag
Re1 C2 1.8591(11) yes
Re1 C1 1.9654(9) yes
Re1 C4 2.0960(9) yes
Re1 O4 2.2322(7) yes
Re1 P2 2.4185(3) yes
Re1 P1 2.4210(3) yes
P1 C15 1.8279(10) ?
P1 C21 1.8287(10) ?
P1 C14 1.8379(9) ?
P2 C36 1.8253(10) ?
P2 C37 1.8257(10) ?
P2 C43 1.8380(10) ?
O1 C1 1.1485(12) ?
O2 C2 1.1818(14) ?
O2 Na1 2.3666(11) ?
O3 C4 1.2710(11) ?
O3 B1 1.5931(13) ?
O4 C3 1.4230(11) ?
O4 B2 1.5802(12) ?
B1 C8 1.6164(17) ?
B1 C13 1.6284(15) ?
B1 C12 1.6338(15) ?
B2 C34 1.6216(14) ?
B2 C30 1.6301(15) ?
B2 C35 1.6421(14) ?
C3 C4 1.5130(14) ?
C5 C6 1.5344(18) ?
C5 C12 1.5367(15) ?
C6 C7 1.5357(16) ?
C7 C8 1.5415(16) ?
C8 C9 1.5442(16) ?
C9 C10 1.5451(17) ?
C10 C11 1.5409(19) ?
C11 C12 1.5422(15) ?
C13 C14 1.5454(16) ?
C15 C16 1.3897(17) ?
C15 C20 1.3988(14) ?
C16 C17 1.4004(18) ?
C17 C18 1.375(2) ?
C18 C19 1.381(3) ?
C19 C20 1.3917(17) ?
C21 C22 1.3936(16) ?
C21 C26 1.3950(15) ?
C22 C23 1.3927(16) ?
C23 C24 1.3867(19) ?
C24 C25 1.381(2) ?
C25 C26 1.3937(18) ?
C27 C34 1.5368(14) ?
C27 C28 1.5376(15) ?
C28 C29 1.5382(15) ?
C29 C30 1.5415(15) ?
C30 C31 1.5461(14) ?
C31 C32 1.5367(15) ?
C32 C33 1.5411(15) ?
C33 C34 1.5464(14) ?
C35 C36 1.5369(14) ?
C37 C38 1.3888(16) ?
C37 C42 1.3904(15) ?
C38 C39 1.3820(19) ?
C39 C40 1.375(2) ?
C40 C41 1.375(2) ?
C41 C42 1.3928(17) ?
C43 C48 1.3883(15) ?
C43 C44 1.3909(14) ?
C44 C45 1.3904(17) ?
C45 C46 1.3763(19) ?
C46 C47 1.3812(19) ?
C47 C48 1.3906(18) ?
Na1 O8B 2.147(3) ?
Na1 O6A 2.3183(13) ?
Na1 O7B 2.353(2) ?
Na1 O5A 2.3657(14) ?
Na1 O8A 2.530(2) ?
Na1 O7A 2.586(3) ?
O5A C54A 1.423(2) ?
O5A C51A 1.426(2) ?
C51A C52A 1.366(5) ?
C51A C52B 1.515(5) ?
C52A C53A 1.569(6) ?
C52B C53A 1.409(4) ?
C53A C54A 1.496(3) ?
O6A C58A 1.374(4) ?
O6A C55A 1.4422(17) ?
O6A C58B 1.528(3) ?
C55A C56A 1.505(9) ?
C55A C56B 1.506(4) ?
C56A C57A 1.520(11) ?
C57A C58A 1.615(8) ?
C56B C57B 1.522(6) ?
C57B C58B 1.307(6) ?
O7A C62A 1.431(5) ?
O7A C59A 1.452(4) ?
C59A C60A 1.532(6) ?
C60A C61A 1.480(10) ?
C61A C62A 1.468(7) ?
O7B C62B 1.434(4) ?
O7B C59B 1.447(4) ?
C59B C60B 1.504(5) ?
C60B C61B 1.457(7) ?
C61B C62B 1.506(6) ?
O8A C66A 1.420(3) ?
O8A C65A 1.433(4) ?
C64A C65A 1.496(5) ?
C66A C67A 1.515(4) ?
O8B C64B 1.375(6) ?
O8B C67B 1.466(5) ?
C64B C65B 1.494(6) ?
C65B C66B 1.526(6) ?
C66B C67B 1.547(7) ?
